data_1543283
loop_
_publ_author_name
'Rosenzweig, Michael W.'
'Scheurer, Andreas'
'Lamsfus, Carlos A.'
'Heinemann, Frank W.'
'Maron, Laurent'
'Andrez, Julie'
'Mazzanti, Marinella'
'Meyer, Karsten'

_publ_section_title
;
 Uranium(iv) terminal hydrosulfido and sulfido complexes: insights into
 the nature of the uranium--sulfur bond
;
_journal_issue 9
_journal_name_full 'Chem. Sci.'
_journal_page_first 5857
_journal_paper_doi 10.1039/C6SC00677A
_journal_volume 7
_journal_year 2016
_chemical_absolute_configuration ad
_chemical_formula_moiety 'C60 H78 N3 O3 S U, C18 H36 K N2 O6'
_chemical_formula_sum 'C78 H114 K N5 O9 S U'
_chemical_formula_weight 1574.93
_chemical_name_systematic
;
 ? 
;
_chemical_properties_physical 'Air-sensitive, Moisture-sensitive, Oxygen-sensitive'
_space_group_crystal_system hexagonal
_space_group_IT_number 173
_space_group_name_Hall 'P 6c'
_space_group_name_H-M_alt 'P 63'
_symmetry_space_group_name_Hall 'P 6c'
_symmetry_space_group_name_H-M 'P 63'
_atom_sites_solution_hydrogens geom
_audit_creation_date 2015-11-12
_audit_creation_method
;
Olex2 1.2
(compiled 2015.09.30 svn.r3233 for OlexSys, GUI svn.r5103)
;
_audit_update_record
;
2016-02-11 deposited with the CCDC.
2016-05-10 downloaded from the CCDC.
;
_cell_angle_alpha 90
_cell_angle_beta 90
_cell_angle_gamma 120
_cell_formula_units_Z 2
_cell_length_a 14.9009(19)
_cell_length_b 14.9009(19)
_cell_length_c 19.249(3)
_cell_measurement_reflns_used 6303
_cell_measurement_temperature 100(2)
_cell_measurement_theta_max 24.62
_cell_measurement_theta_min 2.64
_cell_volume 3701.4(9)
_computing_cell_refinement 'Bruker SAINT'
_computing_data_collection 'Bruker APEX2'
_computing_data_reduction 'Bruker SAINT'
_computing_molecular_graphics 'SHELXTL 6.12 (Bruker AXS, 2002)'
_computing_publication_material 'Olex2 (Dolomanov et al., 2009)'
_computing_structure_refinement 'SHELXL-2014/6 (Sheldrick, 2008)'
_computing_structure_solution 'SHELXTL 6.12 (Bruker AXS, 2002)'
_diffrn_ambient_temperature 100.15
_diffrn_detector_area_resol_mean 83.33
_diffrn_measured_fraction_theta_full 1.000
_diffrn_measured_fraction_theta_max 1.000
_diffrn_measurement_device_type 'Bruker Kappa APEX II CCD area detector'
_diffrn_measurement_method 'phi and omega scans'
_diffrn_radiation_monochromator 'Quazar focussing montel optics'
_diffrn_radiation_source 'ImuS micro-focus tube'
_diffrn_radiation_type MoK\a
_diffrn_radiation_wavelength 0.71073
_diffrn_reflns_av_R_equivalents 0.1475
_diffrn_reflns_av_unetI/netI 0.0690
_diffrn_reflns_Laue_measured_fraction_full 1.000
_diffrn_reflns_Laue_measured_fraction_max 1.000
_diffrn_reflns_limit_h_max 19
_diffrn_reflns_limit_h_min -19
_diffrn_reflns_limit_k_max 19
_diffrn_reflns_limit_k_min -19
_diffrn_reflns_limit_l_max 25
_diffrn_reflns_limit_l_min -24
_diffrn_reflns_number 71363
_diffrn_reflns_point_group_measured_fraction_full 0.999
_diffrn_reflns_point_group_measured_fraction_max 0.997
_diffrn_reflns_theta_full 25.242
_diffrn_reflns_theta_max 27.919
_diffrn_reflns_theta_min 1.578
_diffrn_standards_number 0
_exptl_absorpt_coefficient_mu 2.337
_exptl_absorpt_correction_T_max 0.7456
_exptl_absorpt_correction_T_min 0.6245
_exptl_absorpt_correction_type multi-scan
_exptl_absorpt_process_details
;
SADABS-2014/4 (Bruker,2014/4) was used for absorption correction.
wR2(int) was 0.1097 before and 0.0835 after correction.
The Ratio of minimum to maximum transmission is 0.8376.
The \l/2 correction factor is 0.00150.
;
_exptl_crystal_colour orange
_exptl_crystal_density_diffrn 1.413
_exptl_crystal_density_method 'not measured'
_exptl_crystal_description prism
_exptl_crystal_F_000 1632
_exptl_crystal_recrystallization_method 'Re-crystallisation from solvent: toluene/pyridin'
_exptl_crystal_size_max 0.07
_exptl_crystal_size_mid 0.06
_exptl_crystal_size_min 0.04
_refine_diff_density_max 0.721
_refine_diff_density_min -0.626
_refine_diff_density_rms 0.089
_refine_ls_abs_structure_details
;
 Flack x determined using 1752 quotients [(I+)-(I-)]/[(I+)+(I-)]
 (Parsons, Flack and Wagner, Acta Cryst. B69 (2013) 249-259).
;
_refine_ls_abs_structure_Flack 0.002(5)
_refine_ls_extinction_method none
_refine_ls_goodness_of_fit_ref 1.028
_refine_ls_hydrogen_treatment constr
_refine_ls_matrix_type full
_refine_ls_number_parameters 287
_refine_ls_number_reflns 5903
_refine_ls_number_restraints 1
_refine_ls_restrained_S_all 1.028
_refine_ls_R_factor_all 0.0687
_refine_ls_R_factor_gt 0.0319
_refine_ls_shift/su_max 0.000
_refine_ls_shift/su_mean 0.000
_refine_ls_structure_factor_coef Fsqd
_refine_ls_weighting_details 'w=1/[\s^2^(Fo^2^)+(0.0090P)^2^+1.3460P] where P=(Fo^2^+2Fc^2^)/3'
_refine_ls_weighting_scheme calc
_refine_ls_wR_factor_gt 0.0561
_refine_ls_wR_factor_ref 0.0645
_reflns_Friedel_coverage 0.938
_reflns_Friedel_fraction_full 0.999
_reflns_Friedel_fraction_max 0.995
_reflns_number_gt 4066
_reflns_number_total 5903
_reflns_threshold_expression 'I > 2\s(I)'
_cod_data_source_file c6sc00677a2.cif
_cod_data_source_block mr1523
_cod_depositor_comments 'Adding full bibliography for 1543281--1543283.cif.'
_cod_original_cell_volume 3701.4(13)
_cod_database_code 1543283
_shelxl_version_number 2014/6
_shelx_space_group_comment
;
The symmetry employed for this shelxl refinement is uniquely defined
by the following loop, which should always be used as a source of
symmetry information in preference to the above space-group names.
They are only intended as comments.
;
_shelx_estimated_absorpt_t_max 0.912
_shelx_estimated_absorpt_t_min 0.854
_olex2_refinement_description
;
1. Fixed Uiso
 At 1.2 times of:
  All C(H) groups, {H14A,H14B} of C14, {H15A,H15B} of C15, {H16A,H16B} of C16,
   {H17A,H17B} of C17, {H18A,H18B} of C18, {H19A,H19B} of C19, {H21A,H21B} of
  C21, {H22A,H22B} of C22, {H23A,H23B} of C23, {H24A,H24B} of C24, {H25A,H25B}
  of C25, {H26A,H26B} of C26, {H3A,H3B} of C3
 At 1.5 times of:
  All C(H,H,H) groups, {H2A,H2B} of C2, {H1A,H1B} of C1
2.a Ternary CH refined with riding coordinates:
 C11(H11), C12(H12), C13(H13)
2.b Secondary CH2 refined with riding coordinates:
 C1(H1A,H1B), C2(H2A,H2B), C3(H3A,H3B), C14(H14A,H14B), C15(H15A,H15B),
 C16(H16A,H16B), C17(H17A,H17B), C18(H18A,H18B), C19(H19A,H19B), C21(H21A,H21B),
  C22(H22A,H22B), C23(H23A,H23B), C24(H24A,H24B), C25(H25A,H25B), C26(H26A,H26B)
2.c Aromatic/amide H refined with riding coordinates:
 C7(H7), C9(H9)
2.d Idealised Me refined as rotating group:
 C20(H20A,H20B,H20C)
;
_olex2_submission_special_instructions 'No special instructions were received'

loop_
_space_group_symop_operation_xyz
'x, y, z'
'-y, x-y, z'
'-x+y, -x, z'
'-x, -y, z+1/2'
'y, -x+y, z+1/2'
'x-y, x, z+1/2'

loop_
_atom_site_label
_atom_site_type_symbol
_atom_site_fract_x
_atom_site_fract_y
_atom_site_fract_z
_atom_site_U_iso_or_equiv
_atom_site_adp_type
_atom_site_occupancy
_atom_site_site_symmetry_order
_atom_site_calc_flag
_atom_site_refinement_flags_posn
_atom_site_refinement_flags_adp
_atom_site_refinement_flags_occupancy
U1 U 0.0000 0.0000 0.74921(3) 0.01433(8) Uani 1 3 d S T P
S1 S 0.0000 0.0000 0.88095(12) 0.0208(5) Uani 1 3 d S T P
O1 O -0.0201(3) 0.1379(3) 0.7537(4) 0.0188(8) Uani 1 1 d . . .
N1 N -0.1031(4) 0.0168(4) 0.6296(3) 0.0156(11) Uani 1 1 d . . .
C1 C -0.1618(5) -0.0881(5) 0.5998(3) 0.0159(13) Uani 1 1 d . . .
H1A H -0.2037 -0.0870 0.5602 0.024 Uiso 1 1 calc R . .
H1B H -0.2101 -0.1359 0.6353 0.024 Uiso 1 1 calc R . .
C2 C -0.0360(5) 0.0928(5) 0.5749(3) 0.0167(13) Uani 1 1 d . . .
H2A H -0.0661 0.1362 0.5614 0.025 Uiso 1 1 calc R . .
H2B H -0.0351 0.0543 0.5332 0.025 Uiso 1 1 calc R . .
C3 C -0.1783(5) 0.0454(5) 0.6576(3) 0.0183(14) Uani 1 1 d . . .
H3A H -0.2114 0.0032 0.6995 0.022 Uiso 1 1 calc R . .
H3B H -0.2333 0.0278 0.6226 0.022 Uiso 1 1 calc R . .
C4 C -0.1308(5) 0.1580(5) 0.6762(3) 0.0163(13) Uani 1 1 d . . .
C5 C -0.0552(5) 0.1977(5) 0.7291(3) 0.0183(15) Uani 1 1 d . . .
C6 C -0.0178(4) 0.3016(4) 0.7524(5) 0.0164(11) Uani 1 1 d . . .
C7 C -0.0470(5) 0.3620(5) 0.7148(3) 0.0200(14) Uani 1 1 d . . .
H7 H -0.0198 0.4322 0.7284 0.024 Uiso 1 1 calc R . .
C8 C -0.1144(5) 0.3256(5) 0.6579(3) 0.0212(14) Uani 1 1 d . . .
C9 C -0.1580(6) 0.2225(6) 0.6414(4) 0.0210(18) Uani 1 1 d . . .
H9 H -0.2080 0.1947 0.6052 0.025 Uiso 1 1 calc R . .
C10 C 0.0474(5) 0.3405(4) 0.8187(3) 0.0167(13) Uani 1 1 d . . .
C11 C 0.2193(5) 0.3932(6) 0.8752(4) 0.0194(16) Uani 1 1 d . . .
H11 H 0.2895 0.4018 0.8673 0.023 Uiso 1 1 calc R . .
C12 C 0.0568(5) 0.3001(5) 0.9454(3) 0.0182(14) Uani 1 1 d . . .
H12 H 0.0206 0.2479 0.9830 0.022 Uiso 1 1 calc R . .
C13 C 0.1228(5) 0.4837(5) 0.9093(4) 0.0226(15) Uani 1 1 d . . .
H13 H 0.1300 0.5517 0.9228 0.027 Uiso 1 1 calc R . .
C14 C 0.1563(5) 0.3549(5) 0.8086(3) 0.0204(14) Uani 1 1 d . . .
H14A H 0.1502 0.2881 0.7947 0.024 Uiso 1 1 calc R . .
H14B H 0.1925 0.4055 0.7708 0.024 Uiso 1 1 calc R . .
C15 C 0.0611(5) 0.4467(5) 0.8416(3) 0.0208(14) Uani 1 1 d . . .
H15A H 0.0976 0.4987 0.8047 0.025 Uiso 1 1 calc R . .
H15B H -0.0079 0.4400 0.8483 0.025 Uiso 1 1 calc R . .
C16 C 0.1643(5) 0.3131(5) 0.9331(3) 0.0188(14) Uani 1 1 d . . .
H16A H 0.1574 0.2459 0.9195 0.023 Uiso 1 1 calc R . .
H16B H 0.2056 0.3366 0.9764 0.023 Uiso 1 1 calc R . .
C17 C 0.0668(5) 0.4050(5) 0.9671(4) 0.0237(15) Uani 1 1 d . . .
H17A H -0.0028 0.3964 0.9746 0.028 Uiso 1 1 calc R . .
H17B H 0.1065 0.4297 1.0109 0.028 Uiso 1 1 calc R . .
C18 C -0.0065(4) 0.2634(5) 0.8789(3) 0.0161(13) Uani 1 1 d . . .
H18A H -0.0757 0.2554 0.8871 0.019 Uiso 1 1 calc R . .
H18B H -0.0163 0.1947 0.8659 0.019 Uiso 1 1 calc R . .
C19 C 0.2314(5) 0.4977(5) 0.8975(4) 0.0262(19) Uani 1 1 d . . .
H19A H 0.2682 0.5502 0.8609 0.031 Uiso 1 1 calc R . .
H19B H 0.2724 0.5218 0.9408 0.031 Uiso 1 1 calc R . .
C20 C -0.1392(6) 0.3972(5) 0.6172(4) 0.0317(18) Uani 1 1 d . . .
H20A H -0.2118 0.3592 0.6022 0.048 Uiso 1 1 calc GR . .
H20B H -0.0941 0.4232 0.5763 0.048 Uiso 1 1 calc GR . .
H20C H -0.1279 0.4556 0.6466 0.048 Uiso 1 1 calc GR . .
K1 K 0.6667 0.3333 0.97486(12) 0.0186(5) Uani 1 3 d S T P
O2 O 0.8029(4) 0.5161(4) 0.9041(3) 0.0324(14) Uani 1 1 d . . .
O3 O 0.8281(4) 0.5056(4) 1.0475(3) 0.0399(14) Uani 1 1 d . . .
N2 N 0.6667 0.3333 0.8236(6) 0.029(2) Uani 1 3 d S T P
N3 N 0.6667 0.3333 1.1298(6) 0.048(3) Uani 1 3 d S T P
C21 C 0.7141(6) 0.4412(6) 0.7989(4) 0.040(2) Uani 1 1 d . . .
H21A H 0.6656 0.4670 0.8084 0.048 Uiso 1 1 calc R . .
H21B H 0.7230 0.4417 0.7479 0.048 Uiso 1 1 calc R . .
C22 C 0.8182(6) 0.5156(6) 0.8314(4) 0.038(2) Uani 1 1 d . . .
H22A H 0.8689 0.4927 0.8214 0.045 Uiso 1 1 calc R . .
H22B H 0.8453 0.5861 0.8121 0.045 Uiso 1 1 calc R . .
C23 C 0.8963(6) 0.5877(6) 0.9379(5) 0.042(2) Uani 1 1 d . . .
H23A H 0.9286 0.6551 0.9133 0.051 Uiso 1 1 calc R . .
H23B H 0.9456 0.5615 0.9373 0.051 Uiso 1 1 calc R . .
C24 C 0.8726(6) 0.6014(5) 1.0105(5) 0.048(3) Uani 1 1 d . . .
H24A H 0.9371 0.6529 1.0340 0.057 Uiso 1 1 calc R . .
H24B H 0.8237 0.6281 1.0107 0.057 Uiso 1 1 calc R . .
C25 C 0.8035(9) 0.5187(9) 1.1156(6) 0.055(3) Uani 1 1 d . . .
H25A H 0.7484 0.5374 1.1151 0.067 Uiso 1 1 calc R . .
H25B H 0.8654 0.5754 1.1386 0.067 Uiso 1 1 calc R . .
C26 C 0.7669(8) 0.4190(8) 1.1550(5) 0.063(3) Uani 1 1 d . . .
H26A H 0.8200 0.3978 1.1511 0.076 Uiso 1 1 calc R . .
H26B H 0.7601 0.4313 1.2048 0.076 Uiso 1 1 calc R . .

loop_
_atom_site_aniso_label
_atom_site_aniso_U_11
_atom_site_aniso_U_22
_atom_site_aniso_U_33
_atom_site_aniso_U_23
_atom_site_aniso_U_13
_atom_site_aniso_U_12
U1 0.01300(9) 0.01300(9) 0.01698(14) 0.000 0.000 0.00650(5)
S1 0.0230(7) 0.0230(7) 0.0164(12) 0.000 0.000 0.0115(4)
O1 0.0217(19) 0.0191(18) 0.020(2) -0.006(3) -0.006(3) 0.0135(16)
N1 0.016(3) 0.012(3) 0.019(3) -0.001(2) 0.000(2) 0.008(2)
C1 0.018(3) 0.015(3) 0.016(3) 0.002(3) -0.002(3) 0.008(3)
C2 0.019(3) 0.019(3) 0.012(3) 0.002(3) 0.000(3) 0.010(3)
C3 0.015(3) 0.022(3) 0.019(4) -0.004(3) -0.006(3) 0.010(3)
C4 0.017(3) 0.022(3) 0.011(3) 0.001(3) 0.005(3) 0.011(3)
C5 0.018(3) 0.021(3) 0.017(4) 0.003(2) 0.004(2) 0.010(3)
C6 0.016(2) 0.020(3) 0.014(3) 0.003(4) 0.004(4) 0.010(2)
C7 0.025(4) 0.016(3) 0.021(4) 0.002(3) 0.008(3) 0.012(3)
C8 0.026(4) 0.027(4) 0.016(3) 0.006(3) 0.004(3) 0.017(3)
C9 0.021(4) 0.034(4) 0.017(4) -0.005(3) -0.003(3) 0.020(3)
C10 0.019(3) 0.014(3) 0.019(3) 0.000(3) -0.002(3) 0.010(3)
C11 0.011(3) 0.025(4) 0.023(4) 0.001(3) 0.001(3) 0.010(3)
C12 0.026(4) 0.017(3) 0.013(3) 0.004(3) 0.002(3) 0.011(3)
C13 0.020(4) 0.017(3) 0.030(4) -0.007(3) -0.007(3) 0.008(3)
C14 0.021(3) 0.019(3) 0.022(4) 0.005(3) 0.007(3) 0.010(3)
C15 0.025(3) 0.014(3) 0.025(4) 0.002(3) -0.002(3) 0.011(3)
C16 0.023(3) 0.021(3) 0.014(3) -0.003(3) -0.005(3) 0.012(3)
C17 0.029(4) 0.028(4) 0.020(4) -0.011(3) -0.009(3) 0.019(3)
C18 0.015(3) 0.015(3) 0.019(4) 0.002(3) 0.002(3) 0.008(3)
C19 0.020(4) 0.019(4) 0.033(5) 0.003(4) -0.004(4) 0.005(3)
C20 0.045(5) 0.031(4) 0.026(4) 0.002(3) -0.008(4) 0.024(4)
K1 0.0202(7) 0.0202(7) 0.0154(12) 0.000 0.000 0.0101(3)
O2 0.022(3) 0.020(3) 0.049(4) 0.003(3) 0.004(3) 0.005(3)
O3 0.039(3) 0.038(3) 0.041(4) -0.018(3) -0.010(3) 0.019(3)
N2 0.032(4) 0.032(4) 0.021(6) 0.000 0.000 0.0162(18)
N3 0.065(6) 0.065(6) 0.015(6) 0.000 0.000 0.032(3)
C21 0.047(5) 0.048(5) 0.027(5) 0.017(4) 0.011(4) 0.025(4)
C22 0.035(4) 0.036(4) 0.045(6) 0.017(4) 0.017(4) 0.019(4)
C23 0.024(4) 0.023(4) 0.072(7) -0.006(4) 0.003(4) 0.005(4)
C24 0.029(4) 0.025(4) 0.081(9) -0.024(5) -0.004(5) 0.007(3)
C25 0.061(7) 0.054(7) 0.045(7) -0.030(5) -0.028(6) 0.025(6)
C26 0.081(8) 0.081(8) 0.026(5) -0.024(5) -0.021(5) 0.040(7)

loop_
_atom_type_symbol
_atom_type_description
_atom_type_scat_dispersion_real
_atom_type_scat_dispersion_imag
_atom_type_scat_source
C C 0.0033 0.0016 'International Tables Vol C Tables 4.2.6.8 and 6.1.1.4'
H H 0.0000 0.0000 'International Tables Vol C Tables 4.2.6.8 and 6.1.1.4'
N N 0.0061 0.0033 'International Tables Vol C Tables 4.2.6.8 and 6.1.1.4'
O O 0.0106 0.0060 'International Tables Vol C Tables 4.2.6.8 and 6.1.1.4'
S S 0.1246 0.1234 'International Tables Vol C Tables 4.2.6.8 and 6.1.1.4'
K K 0.2009 0.2494 'International Tables Vol C Tables 4.2.6.8 and 6.1.1.4'
U U -9.6767 9.6646 'International Tables Vol C Tables 4.2.6.8 and 6.1.1.4'

loop_
_geom_angle_atom_site_label_1
_geom_angle_atom_site_label_2
_geom_angle_atom_site_label_3
_geom_angle
_geom_angle_site_symmetry_1
_geom_angle_site_symmetry_3
S1 U1 N1 143.95(11) . 3
S1 U1 N1 143.95(10) . 2
S1 U1 N1 143.95(10) . .
O1 U1 S1 87.79(18) 2 .
O1 U1 S1 87.79(18) . .
O1 U1 S1 87.79(18) 3 .
O1 U1 O1 119.85(3) . 3
O1 U1 O1 119.85(2) 2 3
O1 U1 O1 119.85(2) 2 .
O1 U1 N1 127.0(2) 2 3
O1 U1 N1 82.57(19) 2 .
O1 U1 N1 82.57(19) . 3
O1 U1 N1 67.76(19) 2 2
O1 U1 N1 127.0(2) . 2
O1 U1 N1 67.76(19) 3 3
O1 U1 N1 67.76(19) . .
O1 U1 N1 127.0(2) 3 .
O1 U1 N1 82.57(19) 3 2
N1 U1 N1 61.28(17) . 2
N1 U1 N1 61.28(17) 2 3
N1 U1 N1 61.28(17) . 3
C5 O1 U1 152.7(5) . .
C1 N1 U1 106.4(3) . .
C1 N1 C2 110.2(5) . .
C1 N1 C3 108.2(5) . .
C2 N1 U1 116.6(3) . .
C3 N1 U1 104.5(4) . .
C3 N1 C2 110.6(5) . .
N1 C1 H1A 109.0 . .
N1 C1 H1B 109.0 . .
N1 C1 C2 112.8(5) . 2
H1A C1 H1B 107.8 . .
C2 C1 H1A 109.0 2 .
C2 C1 H1B 109.0 2 .
N1 C2 C1 112.2(5) . 3
N1 C2 H2A 109.2 . .
N1 C2 H2B 109.2 . .
C1 C2 H2A 109.2 3 .
C1 C2 H2B 109.2 3 .
H2A C2 H2B 107.9 . .
N1 C3 H3A 108.8 . .
N1 C3 H3B 108.8 . .
N1 C3 C4 113.9(5) . .
H3A C3 H3B 107.7 . .
C4 C3 H3A 108.8 . .
C4 C3 H3B 108.8 . .
C5 C4 C3 118.1(6) . .
C9 C4 C3 121.4(6) . .
C9 C4 C5 120.5(6) . .
O1 C5 C4 118.5(6) . .
O1 C5 C6 122.9(6) . .
C4 C5 C6 118.6(6) . .
C5 C6 C10 120.1(5) . .
C7 C6 C5 117.4(7) . .
C7 C6 C10 122.4(5) . .
C6 C7 H7 118.1 . .
C6 C7 C8 123.8(6) . .
C8 C7 H7 118.1 . .
C7 C8 C20 120.9(6) . .
C9 C8 C7 117.5(6) . .
C9 C8 C20 121.5(6) . .
C4 C9 H9 119.2 . .
C8 C9 C4 121.6(6) . .
C8 C9 H9 119.2 . .
C6 C10 C14 111.9(5) . .
C6 C10 C15 110.9(5) . .
C6 C10 C18 110.4(5) . .
C14 C10 C15 107.5(5) . .
C14 C10 C18 108.5(5) . .
C18 C10 C15 107.4(5) . .
C14 C11 H11 109.2 . .
C14 C11 C16 109.3(6) . .
C14 C11 C19 110.7(6) . .
C16 C11 H11 109.2 . .
C19 C11 H11 109.2 . .
C19 C11 C16 109.4(6) . .
C16 C12 H12 109.4 . .
C16 C12 C17 110.3(5) . .
C17 C12 H12 109.4 . .
C18 C12 H12 109.4 . .
C18 C12 C16 109.6(5) . .
C18 C12 C17 108.6(5) . .
C15 C13 H13 109.2 . .
C15 C13 C19 109.0(6) . .
C17 C13 H13 109.2 . .
C17 C13 C15 110.2(5) . .
C17 C13 C19 110.2(6) . .
C19 C13 H13 109.2 . .
C10 C14 H14A 109.5 . .
C10 C14 H14B 109.5 . .
C11 C14 C10 110.8(5) . .
C11 C14 H14A 109.5 . .
C11 C14 H14B 109.5 . .
H14A C14 H14B 108.1 . .
C10 C15 H15A 109.5 . .
C10 C15 H15B 109.5 . .
C13 C15 C10 110.9(5) . .
C13 C15 H15A 109.5 . .
C13 C15 H15B 109.5 . .
H15A C15 H15B 108.0 . .
C11 C16 H16A 109.8 . .
C11 C16 H16B 109.8 . .
C12 C16 C11 109.2(5) . .
C12 C16 H16A 109.8 . .
C12 C16 H16B 109.8 . .
H16A C16 H16B 108.3 . .
C12 C17 H17A 110.0 . .
C12 C17 H17B 110.0 . .
C13 C17 C12 108.5(5) . .
C13 C17 H17A 110.0 . .
C13 C17 H17B 110.0 . .
H17A C17 H17B 108.4 . .
C10 C18 H18A 109.3 . .
C10 C18 H18B 109.3 . .
C12 C18 C10 111.5(5) . .
C12 C18 H18A 109.3 . .
C12 C18 H18B 109.3 . .
H18A C18 H18B 108.0 . .
C11 C19 C13 108.7(5) . .
C11 C19 H19A 109.9 . .
C11 C19 H19B 109.9 . .
C13 C19 H19A 109.9 . .
C13 C19 H19B 109.9 . .
H19A C19 H19B 108.3 . .
C8 C20 H20A 109.5 . .
C8 C20 H20B 109.5 . .
C8 C20 H20C 109.5 . .
H20A C20 H20B 109.5 . .
H20A C20 H20C 109.5 . .
H20B C20 H20C 109.5 . .
O2 K1 O2 98.39(17) 3_665 2_655
O2 K1 O2 98.39(17) 3_665 .
O2 K1 O2 98.39(17) . 2_655
O2 K1 O3 59.30(18) 3_665 3_665
O2 K1 O3 59.30(18) . .
O2 K1 O3 119.10(15) . 2_655
O2 K1 O3 137.52(15) . 3_665
O2 K1 O3 137.52(16) 3_665 2_655
O2 K1 O3 119.09(16) 2_655 3_665
O2 K1 O3 59.30(18) 2_655 2_655
O2 K1 O3 119.09(16) 3_665 .
O2 K1 O3 137.52(15) 2_655 .
O2 K1 N2 60.93(13) . .
O2 K1 N2 60.93(13) 2_655 .
O2 K1 N2 60.93(13) 3_665 .
O2 K1 N3 119.07(13) . .
O2 K1 N3 119.07(13) 2_655 .
O2 K1 N3 119.07(13) 3_665 .
O3 K1 O3 98.10(16) . 2_655
O3 K1 O3 98.10(17) 3_665 2_655
O3 K1 O3 98.10(17) 3_665 .
O3 K1 N2 119.29(13) 3_665 .
O3 K1 N2 119.29(13) . .
O3 K1 N2 119.29(13) 2_655 .
O3 K1 N3 60.71(13) . .
O3 K1 N3 60.71(13) 2_655 .
O3 K1 N3 60.71(13) 3_665 .
N2 K1 N3 180.0 . .
C22 O2 K1 121.0(4) . .
C22 O2 C23 110.9(6) . .
C23 O2 K1 118.0(5) . .
C24 O3 K1 114.6(5) . .
C25 O3 K1 114.9(5) . .
C25 O3 C24 110.5(7) . .
C21 N2 K1 108.9(5) . .
C21 N2 K1 108.9(5) 2_655 .
C21 N2 K1 108.9(5) 3_665 .
C21 N2 C21 110.1(5) 3_665 2_655
C21 N2 C21 110.1(5) 3_665 .
C21 N2 C21 110.1(5) 2_655 .
C26 N3 K1 109.1(6) . .
C26 N3 K1 109.1(6) 3_665 .
C26 N3 K1 109.1(6) 2_655 .
C26 N3 C26 109.8(6) . 2_655
C26 N3 C26 109.8(6) 3_665 .
C26 N3 C26 109.8(6) 3_665 2_655
N2 C21 H21A 108.6 . .
N2 C21 H21B 108.6 . .
N2 C21 C22 114.8(6) . .
H21A C21 H21B 107.5 . .
C22 C21 H21A 108.6 . .
C22 C21 H21B 108.6 . .
O2 C22 C21 107.5(6) . .
O2 C22 H22A 110.2 . .
O2 C22 H22B 110.2 . .
C21 C22 H22A 110.2 . .
C21 C22 H22B 110.2 . .
H22A C22 H22B 108.5 . .
O2 C23 H23A 109.9 . .
O2 C23 H23B 109.9 . .
O2 C23 C24 108.9(6) . .
H23A C23 H23B 108.3 . .
C24 C23 H23A 109.9 . .
C24 C23 H23B 109.9 . .
O3 C24 C23 110.9(6) . .
O3 C24 H24A 109.5 . .
O3 C24 H24B 109.5 . .
C23 C24 H24A 109.5 . .
C23 C24 H24B 109.5 . .
H24A C24 H24B 108.0 . .
O3 C25 H25A 109.9 . .
O3 C25 H25B 109.9 . .
O3 C25 C26 108.9(9) . .
H25A C25 H25B 108.3 . .
C26 C25 H25A 109.9 . .
C26 C25 H25B 109.9 . .
N3 C26 C25 113.4(8) . .
N3 C26 H26A 108.9 . .
N3 C26 H26B 108.9 . .
C25 C26 H26A 108.9 . .
C25 C26 H26B 108.9 . .
H26A C26 H26B 107.7 . .

loop_
_geom_bond_atom_site_label_1
_geom_bond_atom_site_label_2
_geom_bond_distance
_geom_bond_site_symmetry_2
U1 S1 2.536(2) .
U1 O1 2.222(3) 2
U1 O1 2.222(3) .
U1 O1 2.222(3) 3
U1 N1 2.848(5) 2
U1 N1 2.848(5) 3
U1 N1 2.848(5) .
O1 C5 1.326(7) .
N1 C1 1.473(7) .
N1 C2 1.502(8) .
N1 C3 1.484(7) .
C1 H1A 0.9900 .
C1 H1B 0.9900 .
C1 C2 1.510(8) 2
C2 C1 1.510(8) 3
C2 H2A 0.9900 .
C2 H2B 0.9900 .
C3 H3A 0.9900 .
C3 H3B 0.9900 .
C3 C4 1.504(8) .
C4 C5 1.410(8) .
C4 C9 1.388(9) .
C5 C6 1.431(8) .
C6 C7 1.384(9) .
C6 C10 1.531(10) .
C7 H7 0.9500 .
C7 C8 1.399(9) .
C8 C9 1.373(10) .
C8 C20 1.511(9) .
C9 H9 0.9500 .
C10 C14 1.540(8) .
C10 C15 1.556(8) .
C10 C18 1.545(8) .
C11 H11 1.0000 .
C11 C14 1.523(9) .
C11 C16 1.536(9) .
C11 C19 1.535(10) .
C12 H12 1.0000 .
C12 C16 1.533(8) .
C12 C17 1.551(8) .
C12 C18 1.520(8) .
C13 H13 1.0000 .
C13 C15 1.529(9) .
C13 C17 1.526(9) .
C13 C19 1.542(9) .
C14 H14A 0.9900 .
C14 H14B 0.9900 .
C15 H15A 0.9900 .
C15 H15B 0.9900 .
C16 H16A 0.9900 .
C16 H16B 0.9900 .
C17 H17A 0.9900 .
C17 H17B 0.9900 .
C18 H18A 0.9900 .
C18 H18B 0.9900 .
C19 H19A 0.9900 .
C19 H19B 0.9900 .
C20 H20A 0.9800 .
C20 H20B 0.9800 .
C20 H20C 0.9800 .
K1 O2 2.805(5) 3_665
K1 O2 2.805(5) 2_655
K1 O2 2.805(6) .
K1 O3 2.856(5) .
K1 O3 2.856(5) 2_655
K1 O3 2.856(5) 3_665
K1 N2 2.911(11) .
K1 N3 2.983(11) .
O2 C22 1.418(9) .
O2 C23 1.419(9) .
O3 C24 1.427(9) .
O3 C25 1.402(11) .
N2 C21 1.475(8) .
N2 C21 1.475(8) 3_665
N2 C21 1.475(8) 2_655
N3 C26 1.480(10) .
N3 C26 1.480(9) 2_655
N3 C26 1.480(9) 3_665
C21 H21A 0.9900 .
C21 H21B 0.9900 .
C21 C22 1.520(11) .
C22 H22A 0.9900 .
C22 H22B 0.9900 .
C23 H23A 0.9900 .
C23 H23B 0.9900 .
C23 C24 1.480(12) .
C24 H24A 0.9900 .
C24 H24B 0.9900 .
C25 H25A 0.9900 .
C25 H25B 0.9900 .
C25 C26 1.507(14) .
C26 H26A 0.9900 .
C26 H26B 0.9900 .

loop_
_geom_torsion_atom_site_label_1
_geom_torsion_atom_site_label_2
_geom_torsion_atom_site_label_3
_geom_torsion_atom_site_label_4
_geom_torsion
_geom_torsion_site_symmetry_1
_geom_torsion_site_symmetry_4
U1 O1 C5 C4 14.1(13) . .
U1 O1 C5 C6 -164.1(7) . .
U1 N1 C1 C2 -63.5(5) . 2
U1 N1 C2 C1 -10.8(6) . 3
U1 N1 C3 C4 79.0(5) . .
O1 C5 C6 C7 169.2(6) . .
O1 C5 C6 C10 -13.9(9) . .
N1 C3 C4 C5 -62.8(7) . .
N1 C3 C4 C9 115.5(7) . .
C1 N1 C2 C1 -132.1(5) . 3
C1 N1 C3 C4 -168.0(5) . .
C2 N1 C1 C2 63.7(6) . 2
C2 N1 C3 C4 -47.2(7) . .
C3 N1 C1 C2 -175.3(5) . 2
C3 N1 C2 C1 108.3(5) . 3
C3 C4 C5 O1 8.4(9) . .
C3 C4 C5 C6 -173.3(6) . .
C3 C4 C9 C8 -179.6(6) . .
C4 C5 C6 C7 -9.1(9) . .
C4 C5 C6 C10 167.9(5) . .
C5 C4 C9 C8 -1.3(10) . .
C5 C6 C7 C8 3.1(10) . .
C5 C6 C10 C14 71.0(7) . .
C5 C6 C10 C15 -169.0(6) . .
C5 C6 C10 C18 -50.0(7) . .
C6 C7 C8 C9 3.8(10) . .
C6 C7 C8 C20 -177.2(6) . .
C6 C10 C14 C11 -179.9(5) . .
C6 C10 C15 C13 177.9(5) . .
C6 C10 C18 C12 179.9(5) . .
C7 C6 C10 C14 -112.2(7) . .
C7 C6 C10 C15 7.8(8) . .
C7 C6 C10 C18 126.8(6) . .
C7 C8 C9 C4 -4.7(10) . .
C9 C4 C5 O1 -169.9(6) . .
C9 C4 C5 C6 8.4(9) . .
C10 C6 C7 C8 -173.8(6) . .
C14 C10 C15 C13 -59.5(7) . .
C14 C10 C18 C12 57.0(6) . .
C14 C11 C16 C12 -60.8(7) . .
C14 C11 C19 C13 59.6(8) . .
C15 C10 C14 C11 58.1(7) . .
C15 C10 C18 C12 -59.0(6) . .
C15 C13 C17 C12 60.4(7) . .
C15 C13 C19 C11 -59.8(7) . .
C16 C11 C14 C10 60.6(7) . .
C16 C11 C19 C13 -60.9(7) . .
C16 C12 C17 C13 59.2(7) . .
C16 C12 C18 C10 -58.8(6) . .
C17 C12 C16 C11 -59.7(7) . .
C17 C12 C18 C10 61.8(6) . .
C17 C13 C15 C10 -59.8(7) . .
C17 C13 C19 C11 61.3(7) . .
C18 C10 C14 C11 -57.7(6) . .
C18 C10 C15 C13 57.2(7) . .
C18 C12 C16 C11 59.9(7) . .
C18 C12 C17 C13 -60.9(6) . .
C19 C11 C14 C10 -59.9(7) . .
C19 C11 C16 C12 60.5(7) . .
C19 C13 C15 C10 61.2(7) . .
C19 C13 C17 C12 -59.8(7) . .
C20 C8 C9 C4 176.3(6) . .
K1 O2 C22 C21 38.2(7) . .
K1 O2 C23 C24 -45.6(8) . .
K1 O3 C24 C23 -46.7(7) . .
K1 O3 C25 C26 54.0(9) . .
K1 N2 C21 C22 50.4(7) . .
K1 N3 C26 C25 43.1(9) . .
O2 C23 C24 O3 60.9(8) . .
O3 C25 C26 N3 -67.4(11) . .
N2 C21 C22 O2 -60.2(8) . .
C21 N2 C21 C22 -68.9(11) 3_665 .
C21 N2 C21 C22 169.6(6) 2_655 .
C22 O2 C23 C24 168.7(6) . .
C23 O2 C22 C21 -177.3(6) . .
C24 O3 C25 C26 -174.4(7) . .
C25 O3 C24 C23 -178.5(7) . .
C26 N3 C26 C25 -76.5(14) 2_655 .
C26 N3 C26 C25 162.7(9) 3_665 .
